data_1512946
loop_
_publ_author_name
'Jonathan G. Breitzer'
'Thomas B. Rauchfuss'

_publ_section_title
;
 Studies on \a-C~3~S~5~^2-^ (dmit^2^) and its dinuclear Ni(II) complex:
 spectroscopic and structural characterization
;
_journal_issue 10
_journal_name_full Polyhedron
_journal_page_first 1283
_journal_page_last 1291
_journal_paper_doi 10.1016/S0277-5387(00)00381-8
_journal_volume 19
_journal_year 2000
_chemical_formula_sum 'C42 H74 Cl2 N2 Ni2 S15'
_chemical_formula_weight 1276.25
_chemical_name_systematic
;
?
;
_space_group_IT_number 14
_symmetry_cell_setting monoclinic
_symmetry_space_group_name_Hall '-P 2yn'
_symmetry_space_group_name_H-M 'P 1 21/n 1'
_atom_sites_solution_hydrogens geom
_atom_sites_solution_primary direct
_atom_sites_solution_secondary difmap
_audit_creation_method SHELXL-97
_cell_angle_alpha 90.00
_cell_angle_beta 102.38
_cell_angle_gamma 90.00
_cell_formula_units_Z 4
_cell_length_a 17.7947(5)
_cell_length_b 14.4615(4)
_cell_length_c 23.7863(6)
_cell_measurement_temperature 198(2)
_cell_measurement_theta_max 28.28
_cell_measurement_theta_min 1.61
_cell_volume 5978.8(3)
_computing_cell_refinement 'Bruker SMART'
_computing_data_collection 'Bruker SMART'
_computing_data_reduction 'Bruker SHELXTL'
_computing_molecular_graphics 'Bruker SHELXTL'
_computing_publication_material 'Bruker SHELXTL'
_computing_structure_refinement 'SHELXL-97 (Sheldrick, 1997)'
_computing_structure_solution 'SHELXS-97 (Sheldrick, 1990)'
_diffrn_ambient_temperature 198(2)
_diffrn_measured_fraction_theta_full 0.965
_diffrn_measured_fraction_theta_max 0.965
_diffrn_measurement_device_type 'CCD area detector'
_diffrn_measurement_method 'phi and omega scans'
_diffrn_radiation_monochromator graphite
_diffrn_radiation_source 'fine-focus sealed tube'
_diffrn_radiation_type MoK\a
_diffrn_radiation_wavelength 0.71073
_diffrn_reflns_av_R_equivalents 0.0734
_diffrn_reflns_av_sigmaI/netI 0.0880
_diffrn_reflns_limit_h_max 23
_diffrn_reflns_limit_h_min -18
_diffrn_reflns_limit_k_max 19
_diffrn_reflns_limit_k_min -19
_diffrn_reflns_limit_l_max 14
_diffrn_reflns_limit_l_min -31
_diffrn_reflns_number 38522
_diffrn_reflns_theta_full 28.28
_diffrn_reflns_theta_max 28.28
_diffrn_reflns_theta_min 1.61
_exptl_absorpt_coefficient_mu 1.274
_exptl_absorpt_correction_T_max 0.9901
_exptl_absorpt_correction_T_min 0.8546
_exptl_absorpt_correction_type empirical
_exptl_crystal_colour black
_exptl_crystal_density_diffrn 1.418
_exptl_crystal_density_meas ?
_exptl_crystal_density_method 'not measured'
_exptl_crystal_description prismatic
_exptl_crystal_F_000 2680
_exptl_crystal_size_max 0.14
_exptl_crystal_size_mid 0.14
_exptl_crystal_size_min 0.18
_refine_diff_density_max 0.529
_refine_diff_density_min -0.509
_refine_diff_density_rms 0.092
_refine_ls_extinction_method none
_refine_ls_goodness_of_fit_ref 1.077
_refine_ls_hydrogen_treatment mixed
_refine_ls_matrix_type full
_refine_ls_number_parameters 595
_refine_ls_number_reflns 14320
_refine_ls_number_restraints 0
_refine_ls_restrained_S_all 1.077
_refine_ls_R_factor_all 0.1424
_refine_ls_R_factor_gt 0.0665
_refine_ls_shift/su_max 0.001
_refine_ls_shift/su_mean 0.000
_refine_ls_structure_factor_coef Fsqd
_refine_ls_weighting_details
;calc w=1/[\s^2^(Fo^2^)+(0.0233P)^2^+13.2308P] where
P=(Fo^2^+2Fc^2^)/3
;
_refine_ls_weighting_scheme calc
_refine_ls_wR_factor_gt 0.1032
_refine_ls_wR_factor_ref 0.1305
_reflns_number_gt 8260
_reflns_number_total 14320
_reflns_threshold_expression >2sigma(I)
_cod_data_source_file 2000-1283.cif
_cod_data_source_block ni2dmit3
_cod_depositor_comments
;
The following automatic conversions were performed:

'_symmetry_cell_setting' value 'Monoclinic' changed to 'monoclinic'
according to the built-in table from CIF Core dictionary named
'cif_core.dic' version 2.4.1 from 2010-06-29.

Automatic conversion script
Id: cif_fix_values 1891 2012-01-12 08:04:46Z andrius 

The following automatic conversions were performed:

'_exptl_crystal_density_meas' value 'not_measured' was changed to '?'
- the value is perceived as not measured.

Automatic conversion script
Id: cif_fix_values 3008 2015-01-20 13:52:24Z robertas 
;
_cod_original_cell_volume 5978.9(3)
_cod_original_sg_symbol_H-M P2(1)/n
_cod_database_code 1512946

loop_
_symmetry_equiv_pos_as_xyz
'x, y, z'
'-x+1/2, y+1/2, -z+1/2'
'-x, -y, -z'
'x-1/2, -y-1/2, z-1/2'

loop_
_atom_site_label
_atom_site_type_symbol
_atom_site_fract_x
_atom_site_fract_y
_atom_site_fract_z
_atom_site_U_iso_or_equiv
_atom_site_adp_type
_atom_site_occupancy
_atom_site_symmetry_multiplicity
_atom_site_calc_flag
_atom_site_refinement_flags
_atom_site_disorder_assembly
_atom_site_disorder_group
Ni1 Ni 0.68632(3) 1.35873(4) 0.77920(2) 0.03571(15) Uani 1 1 d . . .
Ni2 Ni 0.57337(3) 1.45359(4) 0.70738(2) 0.03413(15) Uani 1 1 d . . .
S6 S 0.67629(7) 1.50851(9) 0.77010(5) 0.0385(3) Uani 1 1 d . . .
S13 S 0.31803(7) 1.43980(9) 0.59705(5) 0.0424(3) Uani 1 1 d . . .
S2 S 0.61682(8) 1.22283(9) 0.59442(5) 0.0438(3) Uani 1 1 d . . .
S3 S 0.63490(8) 1.07683(9) 0.67828(5) 0.0441(3) Uani 1 1 d . . .
S5 S 0.68618(8) 1.20772(9) 0.77919(5) 0.0444(3) Uani 1 1 d . . .
S7 S 0.68881(7) 1.35942(9) 0.87080(5) 0.0428(3) Uani 1 1 d . . .
S4 S 0.66947(7) 1.36995(8) 0.68638(5) 0.0365(3) Uani 1 1 d . . .
S9 S 0.67613(8) 1.52003(10) 0.95016(5) 0.0474(3) Uani 1 1 d . . .
S14 S 0.32423(8) 1.58505(9) 0.68006(6) 0.0453(3) Uani 1 1 d . . .
S10 S 0.65914(8) 1.71977(10) 0.97767(6) 0.0543(4) Uani 1 1 d . . .
S12 S 0.49387(7) 1.55014(9) 0.73339(5) 0.0419(3) Uani 1 1 d . . .
S8 S 0.65793(8) 1.65463(9) 0.85916(5) 0.0477(3) Uani 1 1 d . . .
S11 S 0.48648(7) 1.38784(9) 0.64085(5) 0.0402(3) Uani 1 1 d . . .
S15 S 0.18031(8) 1.55993(11) 0.59057(7) 0.0592(4) Uani 1 1 d . . .
S1 S 0.57446(10) 1.03174(10) 0.55435(6) 0.0607(4) Uani 1 1 d . . .
C4 C 0.6469(3) 1.2556(3) 0.66600(18) 0.0342(11) Uani 1 1 d . . .
C6 C 0.6077(3) 1.1063(3) 0.6060(2) 0.0413(12) Uani 1 1 d . . .
C5 C 0.6571(3) 1.1878(3) 0.7058(2) 0.0383(11) Uani 1 1 d . . .
C2 C 0.4091(3) 1.5227(3) 0.6842(2) 0.0384(11) Uani 1 1 d . . .
C3 C 0.2690(3) 1.5299(3) 0.6204(2) 0.0417(12) Uani 1 1 d . . .
C1 C 0.4067(3) 1.4542(3) 0.64507(19) 0.0348(11) Uani 1 1 d . . .
C7 C 0.6664(3) 1.5397(3) 0.83910(19) 0.0380(11) Uani 1 1 d . . .
C8 C 0.6756(3) 1.4761(3) 0.88172(19) 0.0383(11) Uani 1 1 d . . .
C9 C 0.6642(3) 1.6365(4) 0.9315(2) 0.0435(12) Uani 1 1 d . . .
N1 N 0.9243(2) 1.1792(3) 0.35135(17) 0.0420(10) Uani 1 1 d . . .
C32 C 0.6361(3) 1.5730(3) 0.5665(2) 0.0453(13) Uani 1 1 d . . .
H32A H 0.6607 1.5640 0.6075 0.054 Uiso 1 1 calc R . .
H32B H 0.6716 1.6098 0.5484 0.054 Uiso 1 1 calc R . .
C11 C 0.8373(3) 1.1846(4) 0.3340(2) 0.0476(13) Uani 1 1 d . . .
H11A H 0.824(3) 1.253(3) 0.3304(19) 0.046(14) Uiso 1 1 d . . .
H11B H 0.817(3) 1.156(3) 0.3657(19) 0.041(13) Uiso 1 1 d . . .
C31 C 0.5609(3) 1.6249(3) 0.5616(2) 0.0419(12) Uani 1 1 d . . .
H31A H 0.5283 1.5898 0.5830 0.050 Uiso 1 1 calc R . .
H31B H 0.5339 1.6254 0.5206 0.050 Uiso 1 1 calc R . .
N2 N 0.5666(2) 1.7242(3) 0.58343(16) 0.0372(9) Uani 1 1 d . . .
C35 C 0.5941(3) 1.7230(4) 0.64877(19) 0.0436(12) Uani 1 1 d . B .
H35A H 0.5593 1.6825 0.6651 0.052 Uiso 1 1 calc R . .
H35B H 0.6460 1.6949 0.6582 0.052 Uiso 1 1 calc R . .
C39 C 0.6237(3) 1.7797(3) 0.55820(19) 0.0373(11) Uani 1 1 d . . .
H39A H 0.6245 1.8437 0.5730 0.045 Uiso 1 1 calc R . .
H39B H 0.6756 1.7532 0.5725 0.045 Uiso 1 1 calc R . .
C40 C 0.6087(3) 1.7838(3) 0.49323(19) 0.0415(12) Uani 1 1 d . . .
H40A H 0.5591 1.8153 0.4781 0.050 Uiso 1 1 calc R . .
H40B H 0.6055 1.7203 0.4773 0.050 Uiso 1 1 calc R . .
C43 C 0.4880(2) 1.7700(3) 0.5654(2) 0.0390(12) Uani 1 1 d . . .
H43A H 0.4942 1.8371 0.5734 0.047 Uiso 1 1 calc R . .
H43B H 0.4700 1.7625 0.5233 0.047 Uiso 1 1 calc R . .
C44 C 0.4259(3) 1.7338(4) 0.5945(2) 0.0472(13) Uani 1 1 d . . .
H44A H 0.4422 1.7419 0.6366 0.057 Uiso 1 1 calc R . .
H44B H 0.4180 1.6669 0.5864 0.057 Uiso 1 1 calc R . .
C45 C 0.3504(3) 1.7857(4) 0.5723(2) 0.0488(13) Uani 1 1 d . . .
H45A H 0.3373 1.7818 0.5298 0.059 Uiso 1 1 calc R . .
H45B H 0.3089 1.7545 0.5869 0.059 Uiso 1 1 calc R . .
C33 C 0.6216(3) 1.4796(3) 0.5367(2) 0.0436(12) Uani 1 1 d . . .
H33A H 0.5884 1.4419 0.5563 0.052 Uiso 1 1 calc R . .
H33B H 0.5938 1.4889 0.4964 0.052 Uiso 1 1 calc R . .
C15 C 0.9615(3) 1.2199(4) 0.3045(2) 0.0467(13) Uani 1 1 d . . .
H15A H 0.9507 1.1786 0.2705 0.056 Uiso 1 1 calc R . .
H15B H 1.0180 1.2218 0.3189 0.056 Uiso 1 1 calc R . .
C19 C 0.9475(3) 1.2352(3) 0.4068(2) 0.0440(12) Uani 1 1 d . . .
H19A H 0.9187 1.2109 0.4349 0.053 Uiso 1 1 calc R . .
H19B H 0.9310 1.3000 0.3984 0.053 Uiso 1 1 calc R . .
C34 C 0.6959(3) 1.4277(4) 0.5373(2) 0.0516(14) Uani 1 1 d . . .
H34A H 0.6845 1.3702 0.5154 0.077 Uiso 1 1 calc R . .
H34B H 0.7212 1.4132 0.5771 0.077 Uiso 1 1 calc R . .
H34C H 0.7301 1.4662 0.5199 0.077 Uiso 1 1 calc R . .
C23 C 0.9513(3) 1.0799(3) 0.3604(2) 0.0501(14) Uani 1 1 d . . .
H23A H 1.0082 1.0793 0.3694 0.060 Uiso 1 1 calc R . .
H23B H 0.9338 1.0458 0.3238 0.060 Uiso 1 1 calc R . .
C20 C 1.0330(3) 1.2353(4) 0.4352(2) 0.0506(14) Uani 1 1 d . . .
H20A H 1.0506 1.1714 0.4457 0.061 Uiso 1 1 calc R . .
H20B H 1.0632 1.2599 0.4081 0.061 Uiso 1 1 calc R . .
C41 C 0.6736(3) 1.8362(4) 0.4749(2) 0.0527(14) Uani 1 1 d . . .
H41A H 0.6767 1.8991 0.4916 0.063 Uiso 1 1 calc R . .
H41B H 0.7229 1.8044 0.4907 0.063 Uiso 1 1 calc R . .
C21 C 1.0453(3) 1.2955(4) 0.4889(2) 0.0553(14) Uani 1 1 d . . .
H21A H 1.0145 1.2706 0.5155 0.066 Uiso 1 1 calc R . .
H21B H 1.0268 1.3589 0.4779 0.066 Uiso 1 1 calc R . .
C16 C 0.9330(3) 1.3178(4) 0.2857(2) 0.0582(15) Uani 1 1 d . . .
H16A H 0.8768 1.3161 0.2702 0.070 Uiso 1 1 calc R . .
H16B H 0.9430 1.3592 0.3196 0.070 Uiso 1 1 calc R . .
Cl1 Cl 0.50037(9) 2.03793(13) 0.09514(8) 0.0829(5) Uani 1 1 d . . .
Cl2 Cl 0.36763(10) 1.94676(12) 0.12152(8) 0.0811(5) Uani 1 1 d . . .
C46 C 0.3526(3) 1.8867(4) 0.5897(3) 0.0654(17) Uani 1 1 d . . .
H46A H 0.3031 1.9157 0.5729 0.098 Uiso 1 1 calc R . .
H46B H 0.3937 1.9183 0.5756 0.098 Uiso 1 1 calc R . .
H46C H 0.3624 1.8914 0.6317 0.098 Uiso 1 1 calc R . .
C17 C 0.9719(3) 1.3553(4) 0.2410(3) 0.0669(17) Uani 1 1 d . . .
H17A H 0.9621 1.3138 0.2071 0.080 Uiso 1 1 calc R . .
H17B H 1.0281 1.3574 0.2565 0.080 Uiso 1 1 calc R . .
C51 C 0.4001(3) 2.0299(4) 0.0778(3) 0.0694(18) Uani 1 1 d . . .
H51A H 0.3829 2.0122 0.0368 0.083 Uiso 1 1 calc R . .
H51B H 0.3774 2.0908 0.0832 0.083 Uiso 1 1 calc R . .
C24 C 0.9234(4) 1.0286(4) 0.4076(2) 0.0712(19) Uani 1 1 d . . .
H24A H 0.8665 1.0309 0.3997 0.085 Uiso 1 1 calc R . .
H24B H 0.9431 1.0604 0.4448 0.085 Uiso 1 1 calc R . .
C22 C 1.1296(3) 1.2995(4) 0.5198(3) 0.0687(18) Uani 1 1 d . . .
H22A H 1.1351 1.3397 0.5536 0.103 Uiso 1 1 calc R . .
H22B H 1.1604 1.3243 0.4937 0.103 Uiso 1 1 calc R . .
H22C H 1.1476 1.2372 0.5321 0.103 Uiso 1 1 calc R . .
C18 C 0.9429(4) 1.4522(4) 0.2224(3) 0.0723(18) Uani 1 1 d . . .
H18A H 0.9689 1.4748 0.1927 0.108 Uiso 1 1 calc R . .
H18B H 0.9540 1.4939 0.2557 0.108 Uiso 1 1 calc R . .
H18C H 0.8873 1.4503 0.2069 0.108 Uiso 1 1 calc R . .
C42 C 0.6631(4) 1.8437(4) 0.4104(2) 0.0744(19) Uani 1 1 d . . .
H42A H 0.7069 1.8770 0.4011 0.112 Uiso 1 1 calc R . .
H42B H 0.6155 1.8773 0.3946 0.112 Uiso 1 1 calc R . .
H42C H 0.6602 1.7816 0.3935 0.112 Uiso 1 1 calc R . .
C25 C 0.9493(4) 0.9282(4) 0.4129(3) 0.081(2) Uani 1 1 d . . .
H25A H 1.0056 0.9259 0.4155 0.097 Uiso 1 1 calc R . .
H25B H 0.9393 0.9026 0.4492 0.097 Uiso 1 1 calc R . .
C26 C 0.9113(6) 0.8689(5) 0.3649(3) 0.124(4) Uani 1 1 d . . .
H26A H 0.9318 0.8060 0.3709 0.187 Uiso 1 1 calc R . .
H26B H 0.9209 0.8935 0.3287 0.187 Uiso 1 1 calc R . .
H26C H 0.8558 0.8679 0.3632 0.187 Uiso 1 1 calc R . .
C12 C 0.8009(3) 1.1390(4) 0.2776(2) 0.0636(16) Uani 1 1 d . . .
H12A H 0.8062 1.0710 0.2816 0.076 Uiso 1 1 calc R . .
H12B H 0.8280 1.1590 0.2474 0.076 Uiso 1 1 calc R . .
C13 C 0.7159(3) 1.1645(5) 0.2597(3) 0.082(2) Uani 1 1 d . . .
H13A H 0.6893 1.1414 0.2895 0.098 Uiso 1 1 calc R . .
H13B H 0.7115 1.2328 0.2590 0.098 Uiso 1 1 calc R . .
C14 C 0.6759(4) 1.1288(5) 0.2039(3) 0.094(2) Uani 1 1 d . . .
H14A H 0.6215 1.1466 0.1969 0.141 Uiso 1 1 calc R . .
H14B H 0.6800 1.0612 0.2038 0.141 Uiso 1 1 calc R . .
H14C H 0.6992 1.1546 0.1736 0.141 Uiso 1 1 calc R . .
C36 C 0.5979(3) 1.8164(4) 0.6781(2) 0.0470(13) Uani 1 1 d . . .
H36A H 0.5503 1.8497 0.6599 0.056 Uiso 1 1 calc R A 1
H36B H 0.6410 1.8504 0.6673 0.056 Uiso 1 1 calc R A 1
C37 C 0.6073(12) 1.8285(12) 0.7438(10) 0.043(5) Uani 0.399(11) 1 d P B 1
H37A H 0.6483 1.7867 0.7640 0.051 Uiso 0.399(11) 1 calc PR B 1
H37B H 0.6232 1.8929 0.7545 0.051 Uiso 0.399(11) 1 calc PR B 1
C38 C 0.5344(8) 1.8079(9) 0.7626(6) 0.054(5) Uani 0.399(11) 1 d P B 1
H38A H 0.5458 1.7943 0.8039 0.081 Uiso 0.399(11) 1 calc PR B 1
H38B H 0.5093 1.7542 0.7413 0.081 Uiso 0.399(11) 1 calc PR B 1
H38C H 0.5000 1.8615 0.7548 0.081 Uiso 0.399(11) 1 calc PR B 1
C38 C 0.6142(6) 1.8747(7) 0.7793(4) 0.053(3) Uani 0.601(11) 1 d P B 2
H38D H 0.6261 1.8582 0.8202 0.080 Uiso 0.601(11) 1 calc PR B 2
H38E H 0.5632 1.9035 0.7695 0.080 Uiso 0.601(11) 1 calc PR B 2
H38F H 0.6528 1.9182 0.7715 0.080 Uiso 0.601(11) 1 calc PR B 2
C37 C 0.6147(8) 1.7873(8) 0.7429(6) 0.040(3) Uani 0.601(11) 1 d P B 2
H37C H 0.5748 1.7435 0.7498 0.048 Uiso 0.601(11) 1 calc PR B 2
H37D H 0.6654 1.7565 0.7535 0.048 Uiso 0.601(11) 1 calc PR B 2

loop_
_atom_site_aniso_label
_atom_site_aniso_U_11
_atom_site_aniso_U_22
_atom_site_aniso_U_33
_atom_site_aniso_U_23
_atom_site_aniso_U_13
_atom_site_aniso_U_12
Ni1 0.0335(3) 0.0418(4) 0.0290(3) 0.0037(3) 0.0004(2) -0.0018(3)
Ni2 0.0381(3) 0.0340(3) 0.0274(3) 0.0020(3) 0.0007(2) -0.0042(3)
S6 0.0429(7) 0.0421(7) 0.0277(6) 0.0018(5) 0.0010(5) -0.0091(6)
S13 0.0348(7) 0.0460(8) 0.0438(7) -0.0080(6) 0.0024(5) 0.0038(6)
S2 0.0564(8) 0.0377(7) 0.0326(7) 0.0005(5) -0.0011(6) 0.0005(6)
S3 0.0505(8) 0.0373(7) 0.0403(7) 0.0027(6) 0.0004(6) 0.0038(6)
S5 0.0517(8) 0.0435(7) 0.0331(7) 0.0076(6) -0.0017(6) 0.0006(6)
S7 0.0483(7) 0.0467(8) 0.0311(6) 0.0080(6) 0.0037(5) 0.0103(6)
S4 0.0385(7) 0.0389(7) 0.0303(6) 0.0022(5) 0.0033(5) -0.0045(5)
S9 0.0541(8) 0.0560(9) 0.0309(7) 0.0033(6) 0.0065(6) 0.0108(7)
S14 0.0484(8) 0.0385(7) 0.0510(8) -0.0062(6) 0.0150(6) 0.0047(6)
S10 0.0571(9) 0.0584(9) 0.0472(8) -0.0106(7) 0.0106(7) 0.0014(7)
S12 0.0480(8) 0.0395(7) 0.0365(7) -0.0064(6) 0.0051(5) -0.0042(6)
S8 0.0606(9) 0.0424(8) 0.0362(7) -0.0007(6) 0.0020(6) -0.0068(7)
S11 0.0362(7) 0.0407(7) 0.0404(7) -0.0088(6) 0.0007(5) 0.0023(5)
S15 0.0433(8) 0.0628(10) 0.0692(10) -0.0022(8) 0.0065(7) 0.0158(7)
S1 0.0834(11) 0.0414(8) 0.0478(8) -0.0058(6) -0.0072(7) 0.0020(8)
C4 0.035(3) 0.037(3) 0.029(2) -0.003(2) 0.0021(19) 0.002(2)
C6 0.040(3) 0.038(3) 0.042(3) 0.000(2) -0.002(2) 0.002(2)
C5 0.035(3) 0.038(3) 0.039(3) -0.002(2) 0.000(2) -0.001(2)
C2 0.039(3) 0.036(3) 0.039(3) 0.003(2) 0.006(2) 0.002(2)
C3 0.045(3) 0.035(3) 0.048(3) 0.003(2) 0.015(2) 0.004(2)
C1 0.033(3) 0.036(3) 0.034(3) 0.004(2) 0.0041(19) 0.001(2)
C7 0.036(3) 0.045(3) 0.030(2) -0.004(2) -0.001(2) -0.005(2)
C8 0.033(3) 0.048(3) 0.031(3) -0.002(2) 0.000(2) 0.005(2)
C9 0.033(3) 0.057(3) 0.038(3) -0.002(2) 0.003(2) -0.003(2)
N1 0.044(2) 0.042(2) 0.042(2) -0.0033(19) 0.0138(19) 0.005(2)
C32 0.043(3) 0.038(3) 0.050(3) 0.005(2) 0.000(2) -0.002(2)
C11 0.044(3) 0.058(4) 0.043(3) 0.003(3) 0.012(2) 0.000(3)
C31 0.038(3) 0.032(3) 0.052(3) 0.000(2) 0.002(2) -0.004(2)
N2 0.033(2) 0.036(2) 0.039(2) 0.0066(18) -0.0016(17) -0.0027(18)
C35 0.040(3) 0.055(3) 0.033(3) 0.012(2) 0.000(2) -0.001(2)
C39 0.040(3) 0.028(3) 0.042(3) 0.002(2) 0.004(2) -0.006(2)
C40 0.046(3) 0.042(3) 0.034(3) 0.002(2) 0.003(2) -0.005(2)
C43 0.031(3) 0.040(3) 0.042(3) 0.008(2) -0.001(2) 0.003(2)
C44 0.036(3) 0.054(3) 0.049(3) 0.010(3) 0.002(2) -0.001(2)
C45 0.041(3) 0.057(4) 0.046(3) 0.001(3) 0.005(2) 0.006(3)
C33 0.046(3) 0.032(3) 0.053(3) -0.002(2) 0.011(2) -0.004(2)
C15 0.046(3) 0.055(3) 0.041(3) -0.003(3) 0.014(2) -0.003(3)
C19 0.052(3) 0.040(3) 0.041(3) -0.005(2) 0.013(2) 0.002(2)
C34 0.059(4) 0.045(3) 0.053(3) 0.001(3) 0.017(3) 0.004(3)
C23 0.056(3) 0.042(3) 0.050(3) -0.006(3) 0.006(3) 0.007(3)
C20 0.048(3) 0.053(3) 0.047(3) -0.010(3) 0.002(2) 0.005(3)
C41 0.057(3) 0.059(4) 0.044(3) 0.003(3) 0.014(3) -0.003(3)
C21 0.055(4) 0.057(4) 0.053(3) -0.006(3) 0.008(3) 0.003(3)
C16 0.066(4) 0.056(4) 0.056(4) -0.004(3) 0.021(3) -0.009(3)
Cl1 0.0567(10) 0.1030(14) 0.0848(12) 0.0225(10) 0.0059(8) -0.0091(9)
Cl2 0.0717(11) 0.0771(12) 0.0938(13) 0.0291(10) 0.0160(9) -0.0005(9)
C46 0.061(4) 0.059(4) 0.082(5) -0.003(3) 0.029(3) 0.008(3)
C17 0.059(4) 0.085(5) 0.056(4) 0.015(3) 0.011(3) 0.005(4)
C51 0.058(4) 0.077(4) 0.071(4) 0.026(3) 0.008(3) 0.005(3)
C24 0.113(6) 0.051(4) 0.049(4) 0.002(3) 0.016(4) -0.003(4)
C22 0.057(4) 0.076(5) 0.069(4) -0.014(3) 0.005(3) -0.004(3)
C18 0.086(5) 0.058(4) 0.067(4) 0.005(3) 0.004(3) -0.013(4)
C42 0.106(5) 0.078(5) 0.045(4) 0.005(3) 0.026(3) -0.018(4)
C25 0.078(5) 0.056(4) 0.104(6) 0.021(4) 0.007(4) -0.001(4)
C26 0.233(11) 0.063(5) 0.100(6) -0.018(4) 0.084(7) -0.042(6)
C12 0.052(4) 0.079(4) 0.058(4) -0.010(3) 0.009(3) -0.009(3)
C13 0.055(4) 0.116(6) 0.071(5) -0.024(4) 0.009(3) -0.006(4)
C14 0.069(5) 0.122(7) 0.083(5) -0.020(5) -0.001(4) 0.007(4)
C36 0.043(3) 0.068(4) 0.028(3) -0.001(2) 0.003(2) 0.005(3)
C37 0.030(8) 0.028(11) 0.072(13) 0.010(11) 0.013(7) 0.009(9)
C38 0.059(10) 0.044(9) 0.064(10) -0.001(7) 0.023(7) 0.014(7)
C38 0.075(7) 0.047(6) 0.037(5) -0.005(5) 0.010(5) 0.011(5)
C37 0.051(7) 0.038(7) 0.031(5) 0.001(6) 0.009(4) 0.010(6)

loop_
_atom_type_symbol
_atom_type_description
_atom_type_scat_dispersion_real
_atom_type_scat_dispersion_imag
_atom_type_scat_source
C C 0.0033 0.0016 'International Tables Vol C Tables 4.2.6.8 and 6.1.1.4'
H H 0.0000 0.0000 'International Tables Vol C Tables 4.2.6.8 and 6.1.1.4'
N N 0.0061 0.0033 'International Tables Vol C Tables 4.2.6.8 and 6.1.1.4'
S S 0.1246 0.1234 'International Tables Vol C Tables 4.2.6.8 and 6.1.1.4'
Cl Cl 0.1484 0.1585 'International Tables Vol C Tables 4.2.6.8 and 6.1.1.4'
Ni Ni 0.3393 1.1124 'International Tables Vol C Tables 4.2.6.8 and 6.1.1.4'

loop_
_geom_angle_atom_site_label_1
_geom_angle_atom_site_label_2
_geom_angle_atom_site_label_3
_geom_angle
S7 Ni1 S4 171.96(6)
S7 Ni1 S6 94.52(5)
S4 Ni1 S6 80.45(5)
S7 Ni1 S5 90.25(5)
S4 Ni1 S5 94.29(5)
S6 Ni1 S5 173.40(5)
S7 Ni1 Ni2 118.86(4)
S4 Ni1 Ni2 53.10(4)
S6 Ni1 Ni2 53.25(3)
S5 Ni1 Ni2 120.31(4)
S12 Ni2 S11 94.78(5)
S12 Ni2 S4 171.10(5)
S11 Ni2 S4 93.40(5)
S12 Ni2 S6 94.11(5)
S11 Ni2 S6 170.98(6)
S4 Ni2 S6 77.63(5)
S12 Ni2 Ni1 125.85(4)
S11 Ni2 Ni1 123.42(4)
S4 Ni2 Ni1 50.86(3)
S6 Ni2 Ni1 51.09(4)
C7 S6 Ni1 100.69(17)
C7 S6 Ni2 118.90(16)
Ni1 S6 Ni2 75.66(4)
C3 S13 C1 98.5(2)
C6 S2 C4 97.5(2)
C6 S3 C5 98.0(2)
C5 S5 Ni1 99.57(17)
C8 S7 Ni1 100.42(16)
C4 S4 Ni1 100.68(15)
C4 S4 Ni2 115.65(16)
Ni1 S4 Ni2 76.04(4)
C9 S9 C8 98.0(2)
C3 S14 C2 98.1(2)
C2 S12 Ni2 100.66(17)
C9 S8 C7 97.9(2)
C1 S11 Ni2 100.29(16)
C5 C4 S2 117.2(4)
C5 C4 S4 120.4(3)
S2 C4 S4 122.3(3)
S1 C6 S2 123.5(3)
S1 C6 S3 123.9(3)
S2 C6 S3 112.5(3)
C4 C5 S5 123.5(4)
C4 C5 S3 114.8(3)
S5 C5 S3 121.7(3)
C1 C2 S14 116.1(3)
C1 C2 S12 121.6(4)
S14 C2 S12 122.3(3)
S15 C3 S13 124.4(3)
S15 C3 S14 123.6(3)
S13 C3 S14 111.9(3)
C2 C1 S11 122.6(3)
C2 C1 S13 115.3(4)
S11 C1 S13 122.1(3)
C8 C7 S8 116.5(4)
C8 C7 S6 120.5(4)
S8 C7 S6 122.3(3)
C7 C8 S7 123.3(4)
C7 C8 S9 115.3(4)
S7 C8 S9 121.4(3)
S10 C9 S8 123.7(3)
S10 C9 S9 124.0(3)
S8 C9 S9 112.3(3)
C23 N1 C11 111.2(4)
C23 N1 C19 111.2(4)
C11 N1 C19 106.2(4)
C23 N1 C15 107.1(4)
C11 N1 C15 110.9(4)
C19 N1 C15 110.2(4)
C31 C32 C33 110.1(4)
C12 C11 N1 115.9(4)
C32 C31 N2 116.5(4)
C39 N2 C31 111.5(4)
C39 N2 C43 108.2(3)
C31 N2 C43 108.9(3)
C39 N2 C35 108.2(3)
C31 N2 C35 108.7(3)
C43 N2 C35 111.5(4)
C36 C35 N2 115.6(4)
C40 C39 N2 116.0(4)
C39 C40 C41 109.5(4)
C44 C43 N2 115.9(4)
C43 C44 C45 110.2(4)
C46 C45 C44 114.2(4)
C34 C33 C32 111.9(4)
N1 C15 C16 113.5(4)
N1 C19 C20 116.3(4)
N1 C23 C24 115.1(4)
C21 C20 C19 108.8(4)
C42 C41 C40 113.1(4)
C20 C21 C22 112.1(5)
C17 C16 C15 111.7(5)
C16 C17 C18 111.3(5)
Cl1 C51 Cl2 110.6(3)
C23 C24 C25 112.8(5)
C26 C25 C24 114.3(6)
C11 C12 C13 110.5(5)
C14 C13 C12 115.4(6)
C35 C36 C37 123.5(7)
C35 C36 C37 101.3(6)
C37 C36 C37 22.7(6)
C38 C37 C36 111.5(15)
C38 C37 C36 108.2(8)

loop_
_geom_bond_atom_site_label_1
_geom_bond_atom_site_label_2
_geom_bond_distance
Ni1 S7 2.1699(13)
Ni1 S4 2.1696(13)
Ni1 S6 2.1803(14)
Ni1 S5 2.1839(14)
Ni1 Ni2 2.7145(8)
Ni2 S12 2.1699(14)
Ni2 S11 2.1794(13)
Ni2 S4 2.2367(14)
Ni2 S6 2.2449(13)
S6 C7 1.747(5)
S13 C3 1.725(5)
S13 C1 1.751(4)
S2 C6 1.721(5)
S2 C4 1.738(4)
S3 C6 1.736(5)
S3 C5 1.746(5)
S5 C5 1.735(5)
S7 C8 1.730(5)
S4 C4 1.745(5)
S9 C9 1.744(5)
S9 C8 1.746(5)
S14 C3 1.737(5)
S14 C2 1.744(5)
S10 C9 1.644(5)
S12 C2 1.745(5)
S8 C9 1.721(5)
S8 C7 1.745(5)
S11 C1 1.734(5)
S15 C3 1.644(5)
S1 C6 1.647(5)
C4 C5 1.349(6)
C2 C1 1.354(6)
C7 C8 1.353(6)
N1 C23 1.515(6)
N1 C11 1.517(6)
N1 C19 1.527(6)
N1 C15 1.531(6)
C32 C31 1.517(6)
C32 C33 1.522(6)
C11 C12 1.512(7)
C31 N2 1.524(6)
N2 C39 1.516(6)
N2 C43 1.524(5)
N2 C35 1.526(5)
C35 C36 1.515(7)
C39 C40 1.512(6)
C40 C41 1.520(7)
C43 C44 1.516(6)
C44 C45 1.530(6)
C45 C46 1.516(7)
C33 C34 1.519(7)
C15 C16 1.536(7)
C19 C20 1.526(6)
C23 C24 1.516(7)
C20 C21 1.521(7)
C41 C42 1.510(7)
C21 C22 1.524(7)
C16 C17 1.489(7)
Cl1 C51 1.747(6)
Cl2 C51 1.766(6)
C17 C18 1.525(8)
C24 C25 1.521(8)
C25 C26 1.471(9)
C12 C13 1.527(8)
C13 C14 1.459(8)
C36 C37 1.55(2)
C36 C37 1.564(14)
C37 C38 1.49(2)
C38 C37 1.532(14)
